data_4130028
loop_
_publ_author_name
'Moreno, Jesus'
'Picazo, Elias'
'Morrill, Lucas A.'
'Smith, Joel M.'
'Garg, Neil K.'

_publ_section_title
;
 Enantioselective Total Syntheses of Akuammiline Alkaloids
 (+)-Strictamine, (-)-2(S)-Cathafoline, and (-)-Aspidophylline A.
;
_journal_issue 4
_journal_name_full 'Journal of the American Chemical Society'
_journal_page_first 1162
_journal_page_last 1165
_journal_paper_doi 10.1021/jacs.5b12880
_journal_volume 138
_journal_year 2016
_chemical_absolute_configuration rmad
_chemical_formula_moiety 'C16 H16 N2 O5 S'
_chemical_formula_sum 'C16 H16 N2 O5 S'
_chemical_formula_weight 348.37
_space_group_crystal_system orthorhombic
_space_group_IT_number 19
_space_group_name_Hall 'P 2ac 2ab'
_space_group_name_H-M_alt 'P 21 21 21'
_atom_sites_solution_hydrogens geom
_audit_creation_method SHELXL-2014/6
_cell_angle_alpha 90
_cell_angle_beta 90
_cell_angle_gamma 90
_cell_formula_units_Z 4
_cell_length_a 8.7745(2)
_cell_length_b 10.2125(3)
_cell_length_c 17.6501(5)
_cell_measurement_reflns_used 9964
_cell_measurement_temperature 100(2)
_cell_measurement_theta_max 71.19
_cell_measurement_theta_min 2.50
_cell_volume 1581.62(7)
_computing_cell_refinement 'Bruker SAINT'
_computing_data_collection 'Bruker APEX2'
_computing_data_reduction 'Bruker SAINT'
_computing_molecular_graphics 'Bruker SHELXTL'
_computing_publication_material 'Bruker SHELXTL'
_computing_structure_refinement 'SHELXL-2014/6 (Sheldrick, 2014)'
_computing_structure_solution 'SHELXS-97 (Sheldrick 2008)'
_diffrn_ambient_temperature 100(2)
_diffrn_detector_area_resol_mean 8.3333
_diffrn_measured_fraction_theta_full 0.993
_diffrn_measured_fraction_theta_max 0.975
_diffrn_measurement_device_type 'Bruker APEX-II CCD'
_diffrn_measurement_method '\f and \w scans'
_diffrn_radiation_type CuK\a
_diffrn_radiation_wavelength 1.54178
_diffrn_reflns_av_R_equivalents 0.0275
_diffrn_reflns_av_unetI/netI 0.0304
_diffrn_reflns_Laue_measured_fraction_full 0.993
_diffrn_reflns_Laue_measured_fraction_max 0.975
_diffrn_reflns_limit_h_max 10
_diffrn_reflns_limit_h_min -10
_diffrn_reflns_limit_k_max 12
_diffrn_reflns_limit_k_min -12
_diffrn_reflns_limit_l_max 21
_diffrn_reflns_limit_l_min -20
_diffrn_reflns_number 15998
_diffrn_reflns_point_group_measured_fraction_full 0.988
_diffrn_reflns_point_group_measured_fraction_max 0.961
_diffrn_reflns_theta_full 67.679
_diffrn_reflns_theta_max 71.318
_diffrn_reflns_theta_min 5.003
_diffrn_source 'I\mS micro--focus source'
_exptl_absorpt_coefficient_mu 2.095
_exptl_absorpt_correction_T_max 0.75
_exptl_absorpt_correction_T_min 0.67
_exptl_absorpt_correction_type multi-scan
_exptl_absorpt_process_details 'SADABS V2014/2 (Bruker AXS Inc.)'
_exptl_crystal_colour colorless
_exptl_crystal_density_diffrn 1.463
_exptl_crystal_description block
_exptl_crystal_F_000 728
_exptl_crystal_size_max 0.400
_exptl_crystal_size_mid 0.300
_exptl_crystal_size_min 0.300
_refine_diff_density_max 0.243
_refine_diff_density_min -0.286
_refine_diff_density_rms 0.053
_refine_ls_abs_structure_details
; 
 Flack x determined using 1203 quotients [(I+)-(I-)]/[(I+)+(I-)] 
 (Parsons, Flack and Wagner, Acta Cryst. B69 (2013) 249-259). 
;
_refine_ls_abs_structure_Flack 0.021(4)
_refine_ls_extinction_method none
_refine_ls_goodness_of_fit_ref 1.071
_refine_ls_hydrogen_treatment constr
_refine_ls_matrix_type full
_refine_ls_number_parameters 218
_refine_ls_number_reflns 2955
_refine_ls_number_restraints 0
_refine_ls_restrained_S_all 1.071
_refine_ls_R_factor_all 0.0234
_refine_ls_R_factor_gt 0.0232
_refine_ls_shift/su_max 0.001
_refine_ls_shift/su_mean 0.000
_refine_ls_structure_factor_coef Fsqd
_refine_ls_weighting_details 'w=1/[\s^2^(Fo^2^)+(0.0247P)^2^+0.4124P] where P=(Fo^2^+2Fc^2^)/3'
_refine_ls_weighting_scheme calc
_refine_ls_wR_factor_gt 0.0577
_refine_ls_wR_factor_ref 0.0578
_reflns_Friedel_coverage 0.703
_reflns_Friedel_fraction_full 0.982
_reflns_Friedel_fraction_max 0.941
_reflns_number_gt 2932
_reflns_number_total 2955
_reflns_threshold_expression 'I > 2\s(I)'
_cod_data_source_file ja5b12880_si_002.cif
_cod_data_source_block garg1502s
_cod_database_code 4130028
_shelx_space_group_comment
; 
The symmetry employed for this shelxl refinement is uniquely defined 
by the following loop, which should always be used as a source of 
symmetry information in preference to the above space-group names. 
They are only intended as comments. 
;
_shelx_estimated_absorpt_t_min 0.488
_shelx_estimated_absorpt_t_max 0.572
_shelxl_version_number 2014/6

loop_
_space_group_symop_operation_xyz
'x, y, z'
'-x+1/2, -y, z+1/2'
'-x, y+1/2, -z+1/2'
'x+1/2, -y+1/2, -z'

loop_
_atom_site_label
_atom_site_type_symbol
_atom_site_fract_x
_atom_site_fract_y
_atom_site_fract_z
_atom_site_U_iso_or_equiv
_atom_site_adp_type
_atom_site_occupancy
_atom_site_site_symmetry_order
_atom_site_calc_flag
_atom_site_refinement_flags_posn
_atom_site_refinement_flags_adp
S1 S 0.51453(5) 0.58434(4) 0.63973(2) 0.01333(12) Uani 1 1 d . .
O1 O 0.46477(19) 0.81805(15) 0.45310(8) 0.0268(4) Uani 1 1 d . .
O2 O 0.59873(18) 0.64113(14) 0.46611(8) 0.0214(3) Uani 1 1 d . .
O3 O 0.38592(15) 0.58556(15) 0.58977(8) 0.0197(3) Uani 1 1 d . .
O4 O 0.49077(16) 0.57532(13) 0.71992(7) 0.0180(3) Uani 1 1 d . .
O5 O 1.04712(17) 0.13148(15) 0.72699(8) 0.0235(3) Uani 1 1 d . .
N1 N 0.6277(2) 0.46802(16) 0.61290(9) 0.0153(3) Uani 1 1 d . .
N2 N 0.55556(19) 0.74877(17) 0.48734(9) 0.0170(3) Uani 1 1 d . .
C1 C 0.6161(2) 0.73370(18) 0.62633(11) 0.0145(4) Uani 1 1 d . .
C2 C 0.6840(2) 0.7911(2) 0.68955(11) 0.0178(4) Uani 1 1 d . .
H2 H 0.6793 0.7481 0.7372 0.021 Uiso 1 1 calc R U
C3 C 0.7585(2) 0.9105(2) 0.68336(12) 0.0200(4) Uani 1 1 d . .
H3 H 0.8068 0.9477 0.7265 0.024 Uiso 1 1 calc R U
C4 C 0.7625(2) 0.9757(2) 0.61467(13) 0.0212(4) Uani 1 1 d . .
H4 H 0.8144 1.0570 0.6107 0.025 Uiso 1 1 calc R U
C5 C 0.6911(2) 0.9226(2) 0.55148(11) 0.0186(4) Uani 1 1 d . .
H5 H 0.6900 0.9686 0.5047 0.022 Uiso 1 1 calc R U
C6 C 0.6216(2) 0.80161(19) 0.55780(11) 0.0150(4) Uani 1 1 d . .
C7 C 0.5841(2) 0.38056(18) 0.54972(11) 0.0181(4) Uani 1 1 d . .
H7A H 0.5272 0.4325 0.5117 0.022 Uiso 1 1 calc R U
H7B H 0.6781 0.3482 0.5250 0.022 Uiso 1 1 calc R U
C8 C 0.4905(2) 0.26710(19) 0.57160(10) 0.0178(4) Uani 1 1 d . .
C9 C 0.4220(2) 0.17015(19) 0.58825(11) 0.0172(4) Uani 1 1 d . .
C10 C 0.3452(2) 0.0490(2) 0.61064(11) 0.0196(4) Uani 1 1 d . .
H10A H 0.3354 -0.0086 0.5665 0.029 Uiso 1 1 calc R U
H10B H 0.2437 0.0697 0.6305 0.029 Uiso 1 1 calc R U
H10C H 0.4051 0.0049 0.6499 0.029 Uiso 1 1 calc R U
C11 C 0.7520(2) 0.43015(18) 0.66531(10) 0.0144(4) Uani 1 1 d . .
H11 H 0.7762 0.5086 0.6970 0.017 Uiso 1 1 calc R U
C12 C 0.8938(2) 0.39658(19) 0.62116(11) 0.0183(4) Uani 1 1 d . .
H12 H 0.9139 0.4429 0.5756 0.022 Uiso 1 1 calc R U
C13 C 0.9922(2) 0.30466(19) 0.64335(11) 0.0202(4) Uani 1 1 d . .
H13 H 1.0797 0.2881 0.6132 0.024 Uiso 1 1 calc R U
C14 C 0.9693(2) 0.22770(18) 0.71352(11) 0.0167(4) Uani 1 1 d . .
C15 C 0.8453(2) 0.27487(19) 0.76554(11) 0.0176(4) Uani 1 1 d . .
H15A H 0.8837 0.3485 0.7966 0.021 Uiso 1 1 calc R U
H15B H 0.8149 0.2032 0.8002 0.021 Uiso 1 1 calc R U
C16 C 0.7068(2) 0.31991(19) 0.71947(11) 0.0153(4) Uani 1 1 d . .
H16A H 0.6656 0.2452 0.6902 0.018 Uiso 1 1 calc R U
H16B H 0.6261 0.3512 0.7542 0.018 Uiso 1 1 calc R U

loop_
_atom_site_aniso_label
_atom_site_aniso_U_11
_atom_site_aniso_U_22
_atom_site_aniso_U_33
_atom_site_aniso_U_23
_atom_site_aniso_U_13
_atom_site_aniso_U_12
S1 0.0130(2) 0.0121(2) 0.0149(2) 0.00096(16) -0.00016(15) 0.00040(17)
O1 0.0330(9) 0.0197(7) 0.0279(7) 0.0040(6) -0.0094(6) 0.0060(7)
O2 0.0292(8) 0.0152(6) 0.0199(7) -0.0026(6) 0.0032(6) 0.0042(6)
O3 0.0155(7) 0.0220(7) 0.0217(6) 0.0020(6) -0.0041(5) -0.0015(6)
O4 0.0202(7) 0.0177(6) 0.0162(6) 0.0016(5) 0.0024(5) 0.0012(6)
O5 0.0207(8) 0.0208(7) 0.0290(7) 0.0015(6) -0.0038(6) 0.0055(6)
N1 0.0192(9) 0.0105(7) 0.0162(7) -0.0014(6) -0.0032(6) 0.0011(6)
N2 0.0201(8) 0.0139(7) 0.0170(7) 0.0028(7) 0.0030(6) 0.0009(7)
C1 0.0120(9) 0.0110(8) 0.0204(9) -0.0023(8) 0.0022(7) 0.0030(7)
C2 0.0162(9) 0.0175(10) 0.0198(9) -0.0018(8) 0.0001(7) 0.0041(8)
C3 0.0159(9) 0.0175(9) 0.0265(10) -0.0079(9) -0.0002(7) 0.0029(8)
C4 0.0168(10) 0.0141(9) 0.0326(11) -0.0044(9) 0.0064(8) -0.0002(8)
C5 0.0181(9) 0.0142(9) 0.0233(9) 0.0013(8) 0.0073(7) 0.0030(8)
C6 0.0134(9) 0.0131(8) 0.0185(9) -0.0020(7) 0.0028(7) 0.0041(7)
C7 0.0255(10) 0.0139(9) 0.0148(9) -0.0028(7) -0.0009(7) -0.0014(8)
C8 0.0206(10) 0.0171(9) 0.0155(8) -0.0020(7) -0.0037(7) 0.0014(8)
C9 0.0182(10) 0.0168(10) 0.0166(9) -0.0028(8) -0.0033(7) 0.0007(8)
C10 0.0202(10) 0.0170(10) 0.0214(9) 0.0001(8) -0.0011(8) -0.0022(8)
C11 0.0151(9) 0.0102(8) 0.0177(9) -0.0002(7) -0.0016(7) -0.0002(8)
C12 0.0198(10) 0.0146(9) 0.0204(9) 0.0017(8) 0.0025(7) -0.0040(8)
C13 0.0177(10) 0.0191(9) 0.0237(9) -0.0003(8) 0.0050(8) -0.0003(8)
C14 0.0152(9) 0.0147(9) 0.0203(9) -0.0022(7) -0.0041(7) -0.0017(7)
C15 0.0180(10) 0.0182(10) 0.0166(8) 0.0015(8) -0.0012(7) 0.0016(7)
C16 0.0146(9) 0.0157(9) 0.0156(9) 0.0006(8) 0.0005(7) -0.0004(7)

loop_
_atom_type_symbol
_atom_type_description
_atom_type_scat_dispersion_real
_atom_type_scat_dispersion_imag
_atom_type_scat_source
C C 0.0181 0.0091 'International Tables Vol C Tables 4.2.6.8 and 6.1.1.4'
H H 0.0000 0.0000 'International Tables Vol C Tables 4.2.6.8 and 6.1.1.4'
N N 0.0311 0.0180 'International Tables Vol C Tables 4.2.6.8 and 6.1.1.4'
O O 0.0492 0.0322 'International Tables Vol C Tables 4.2.6.8 and 6.1.1.4'
S S 0.3331 0.5567 'International Tables Vol C Tables 4.2.6.8 and 6.1.1.4'

loop_
_geom_angle_atom_site_label_1
_geom_angle_atom_site_label_2
_geom_angle_atom_site_label_3
_geom_angle
O3 S1 O4 119.59(8)
O3 S1 N1 108.03(9)
O4 S1 N1 109.32(8)
O3 S1 C1 107.74(9)
O4 S1 C1 105.00(9)
N1 S1 C1 106.41(9)
C7 N1 C11 120.23(15)
C7 N1 S1 120.33(14)
C11 N1 S1 117.42(12)
O2 N2 O1 124.75(17)
O2 N2 C6 117.79(16)
O1 N2 C6 117.42(16)
C2 C1 C6 118.04(18)
C2 C1 S1 117.85(15)
C6 C1 S1 123.92(15)
C3 C2 C1 120.50(19)
C3 C2 H2 119.7
C1 C2 H2 119.7
C4 C3 C2 120.25(19)
C4 C3 H3 119.9
C2 C3 H3 119.9
C3 C4 C5 120.26(19)
C3 C4 H4 119.9
C5 C4 H4 119.9
C6 C5 C4 118.89(19)
C6 C5 H5 120.6
C4 C5 H5 120.6
C5 C6 C1 121.99(18)
C5 C6 N2 115.62(17)
C1 C6 N2 122.38(17)
C8 C7 N1 114.96(16)
C8 C7 H7A 108.5
N1 C7 H7A 108.5
C8 C7 H7B 108.5
N1 C7 H7B 108.5
H7A C7 H7B 107.5
C9 C8 C7 176.0(2)
C8 C9 C10 177.0(2)
C9 C10 H10A 109.5
C9 C10 H10B 109.5
H10A C10 H10B 109.5
C9 C10 H10C 109.5
H10A C10 H10C 109.5
H10B C10 H10C 109.5
N1 C11 C12 110.13(16)
N1 C11 C16 113.04(16)
C12 C11 C16 111.71(15)
N1 C11 H11 107.2
C12 C11 H11 107.2
C16 C11 H11 107.2
C13 C12 C11 122.84(17)
C13 C12 H12 118.6
C11 C12 H12 118.6
C12 C13 C14 122.08(18)
C12 C13 H13 119.0
C14 C13 H13 119.0
O5 C14 C13 120.96(18)
O5 C14 C15 122.98(18)
C13 C14 C15 116.05(17)
C14 C15 C16 110.24(16)
C14 C15 H15A 109.6
C16 C15 H15A 109.6
C14 C15 H15B 109.6
C16 C15 H15B 109.6
H15A C15 H15B 108.1
C11 C16 C15 110.29(16)
C11 C16 H16A 109.6
C15 C16 H16A 109.6
C11 C16 H16B 109.6
C15 C16 H16B 109.6
H16A C16 H16B 108.1

loop_
_geom_bond_atom_site_label_1
_geom_bond_atom_site_label_2
_geom_bond_distance
S1 O3 1.4323(14)
S1 O4 1.4335(13)
S1 N1 1.6191(17)
S1 C1 1.7823(19)
O1 N2 1.225(2)
O2 N2 1.222(2)
O5 C14 1.220(3)
N1 C7 1.479(2)
N1 C11 1.482(2)
N2 C6 1.474(3)
C1 C2 1.394(3)
C1 C6 1.395(3)
C2 C3 1.388(3)
C2 H2 0.9500
C3 C4 1.383(3)
C3 H3 0.9500
C4 C5 1.390(3)
C4 H4 0.9500
C5 C6 1.382(3)
C5 H5 0.9500
C7 C8 1.472(3)
C7 H7A 0.9900
C7 H7B 0.9900
C8 C9 1.195(3)
C9 C10 1.463(3)
C10 H10A 0.9800
C10 H10B 0.9800
C10 H10C 0.9800
C11 C12 1.507(3)
C11 C16 1.529(3)
C11 H11 1.0000
C12 C13 1.334(3)
C12 H12 0.9500
C13 C14 1.481(3)
C13 H13 0.9500
C14 C15 1.503(3)
C15 C16 1.533(3)
C15 H15A 0.9900
C15 H15B 0.9900
C16 H16A 0.9900
C16 H16B 0.9900
